data_9010751
loop_
_publ_author_name
'Ertl, A.'
'Kolitsch, U.'
'Prowatke, S.'
'Dyar, M. D.'
'Henry, D. J.'

_publ_section_title
;The F-analogue of schorl from Grasstein, Trentino - South Tyrol, Italy:
 crystal structure and chemistry Locality: pegmatite at Grasstein,
 Trentino-South Tyrol, Italy
;
_journal_name_full 'European Journal of Mineralogy'
_journal_page_first 583
_journal_page_last 588
_journal_paper_doi 10.1127/0935-1221/2006/0018-0583
_journal_volume 18
_journal_year 2006
_chemical_compound_source 'pegmatite at Grasstein, Trentino-South Tyrol, Italy'
_chemical_formula_sum
;Al19.35 B9 F2.28 Fe6.75 H17.72 K0.03 Mg0.09 Mn0.36 Na2.34 O90.72 Si17.64
 Ti0.09 Zn0.09
;
_chemical_name_mineral Schorl
_space_group_IT_number 160
_symmetry_space_group_name_Hall 'R 3 -2"'
_symmetry_space_group_name_H-M 'R 3 m :H'
_cell_angle_alpha 90
_cell_angle_beta 90
_cell_angle_gamma 120
_cell_formula_units_Z 1
_cell_length_a 15.997
_cell_length_b 15.997
_cell_length_c 7.179
_cell_volume 1591.005
_database_code_amcsd 0007165
_exptl_crystal_density_diffrn 3.227
_cod_original_sg_symbol_H-M 'R 3 m'
_cod_original_formula_sum
;Na2.34 K.03 Fe6.75 Al19.35 Mn.36 Ti.09 Mg.09 Zn.09 Si17.64 B9 O90.72 F2.28
 H17.72
;
_cod_database_code 9010751

loop_
_space_group_symop_operation_xyz
x,y,z
2/3+x,1/3+y,1/3+z
1/3+x,2/3+y,2/3+z
x,x-y,z
2/3+x,1/3+x-y,1/3+z
1/3+x,2/3+x-y,2/3+z
-y,-x,z
2/3-y,1/3-x,1/3+z
1/3-y,2/3-x,2/3+z
-x+y,y,z
2/3-x+y,1/3+y,1/3+z
1/3-x+y,2/3+y,2/3+z
-y,x-y,z
2/3-y,1/3+x-y,1/3+z
1/3-y,2/3+x-y,2/3+z
-x+y,-x,z
2/3-x+y,1/3-x,1/3+z
1/3-x+y,2/3-x,2/3+z

loop_
_atom_site_label
_atom_site_fract_x
_atom_site_fract_y
_atom_site_fract_z
_atom_site_occupancy
_atom_site_U_iso_or_equiv
_atom_site_type_symbol
_atom_site_attached_hydrogens
NaX 0.00000 0.00000 0.22950 0.78000 0.02430 Na 0
KX 0.00000 0.00000 0.22950 0.01000 0.02430 K 0
Fe2+Y 0.12643 0.06321 0.62633 0.63000 0.00763 Fe 0
AlY 0.12643 0.06321 0.62633 0.19000 0.00763 Al 0
Fe3+Y 0.12643 0.06321 0.62633 0.04000 0.00763 Fe 0
Mn2+Y 0.12643 0.06321 0.62633 0.04000 0.00763 Mn 0
Ti4+Y 0.12643 0.06321 0.62633 0.01000 0.00763 Ti 0
MgY 0.12643 0.06321 0.62633 0.01000 0.00763 Mg 0
ZnY 0.12643 0.06321 0.62633 0.01000 0.00763 Zn 0
AlZ 0.29899 0.26186 0.61246 0.96000 0.00545 Al 0
FeZ 0.29899 0.26186 0.61246 0.04000 0.00545 Fe 0
SiT 0.19174 0.18983 0.00079 0.98000 0.00480 Si 0
AlT 0.19174 0.18983 0.00079 0.02000 0.00480 Al 0
B 0.11013 0.22027 0.45670 1.00000 0.00660 B 0
O2 0.06163 0.12325 0.48601 1.00000 0.01460 O 0
O-h3V 0.26992 0.13496 0.51180 1.00000 0.01250 O 0
FW 0.00000 0.00000 0.78480 0.76000 0.04080 F 0
O-HW 0.00000 0.00000 0.78480 0.24000 0.04080 O 0
O4 0.09295 0.18590 0.06917 1.00000 0.00910 O 0
O5 0.18634 0.09317 0.09123 1.00000 0.00924 O 0
O6 0.19797 0.18804 0.77760 1.00000 0.00828 O 0
O7 0.28469 0.28525 0.08089 1.00000 0.00796 O 0
O8 0.20979 0.27035 0.44298 1.00000 0.00962 O 0
H 0.25500 0.12760 0.38500 1.00000 0.04900 H 0

loop_
_cod_changelog_entry_id
_cod_changelog_entry_author
_cod_changelog_entry_date
_cod_changelog_entry_text
1
;cod-tools version 3.8.0
Id: cif_guess_AMCSD_atom_types 9581 2023-05-17 12:35:41Z saulius
;
2023-05-23T09:23:07+03:00
;Derived atom types and hydrogen counts
from atom names that follow the AMCSD naming convention
(Wat == water, O-H == hydroxyl).
;

loop_
_cod_related_entry_id
_cod_related_entry_database
_cod_related_entry_code
1 AMCSD 0007165
